data_4130147
loop_
_publ_author_name
'Ziegler, Micah S.'
'Levine, Daniel S.'
'Lakshmi, K. V.'
'Tilley, T. Don'

_publ_section_title
;
 Aryl Group Transfer from Tetraarylborato Anions to an Electrophilic
 Dicopper(I) Center and Mixed-Valence \m-Aryl Dicopper(I,II) Complexes.
;
_journal_issue 20
_journal_name_full 'Journal of the American Chemical Society'
_journal_page_first 6484
_journal_page_last 6491
_journal_paper_doi 10.1021/jacs.6b00802
_journal_volume 138
_journal_year 2016
_chemical_formula_moiety 'C36 H25 Cu2 F2 N6, C2 F6 N O4 S2, 2.5(C6 H5 F)'
_chemical_formula_sum 'C53 H37.5 Cu2 F10.5 N7 O4 S2'
_chemical_formula_weight 1227.10
_chemical_name_common '[Cu2(Ph)DPFN](NTf2),2.5(C6H5F)'
_space_group_crystal_system monoclinic
_space_group_IT_number 15
_space_group_name_Hall '-C 2yc'
_space_group_name_H-M_alt 'C 1 2/c 1'
_atom_sites_solution_hydrogens geom
_atom_sites_solution_primary iterative
_atom_sites_solution_secondary difmap
_audit_creation_method SHELXL-2014/7
_cell_angle_alpha 90
_cell_angle_beta 91.370(3)
_cell_angle_gamma 90
_cell_formula_units_Z 8
_cell_length_a 23.1071(15)
_cell_length_b 19.4719(13)
_cell_length_c 22.4403(14)
_cell_measurement_reflns_used 9813
_cell_measurement_temperature 100(2)
_cell_measurement_theta_max 25.36
_cell_measurement_theta_min 2.28
_cell_volume 10093.9(11)
_computing_cell_refinement 'Bruker APEX2 v. 2014.11-0'
_computing_data_collection 'Bruker APEX2 v. 2014.11-0'
_computing_data_reduction 'Bruker APEX2 v. 2014.11-0'
_computing_molecular_graphics ORTEP-32
_computing_publication_material WinGX
_computing_structure_refinement 'SHELXL-2014/7 (Sheldrick 2014)'
_computing_structure_solution 'SHELXT-2014/4 (Sheldrick 2014)'
_diffrn_ambient_temperature 100(2)
_diffrn_detector_area_resol_mean 8.366
_diffrn_measured_fraction_theta_full 0.999
_diffrn_measured_fraction_theta_max 0.998
_diffrn_measurement_device_type 'Bruker APEX-II CCD'
_diffrn_measurement_method 'phi and omega scans'
_diffrn_radiation_type MoK\a
_diffrn_radiation_wavelength 0.71073
_diffrn_reflns_av_R_equivalents 0.0315
_diffrn_reflns_av_unetI/netI 0.0191
_diffrn_reflns_Laue_measured_fraction_full 0.999
_diffrn_reflns_Laue_measured_fraction_max 0.998
_diffrn_reflns_limit_h_max 27
_diffrn_reflns_limit_h_min -27
_diffrn_reflns_limit_k_max 23
_diffrn_reflns_limit_k_min -23
_diffrn_reflns_limit_l_max 25
_diffrn_reflns_limit_l_min -27
_diffrn_reflns_number 75126
_diffrn_reflns_point_group_measured_fraction_full 0.999
_diffrn_reflns_point_group_measured_fraction_max 0.998
_diffrn_reflns_theta_full 25.000
_diffrn_reflns_theta_max 25.385
_diffrn_reflns_theta_min 1.368
_diffrn_source 'microfocus sealed tube'
_exptl_absorpt_coefficient_mu 1.020
_exptl_absorpt_correction_T_max 0.6647
_exptl_absorpt_correction_T_min 0.6096
_exptl_absorpt_correction_type multi-scan
_exptl_absorpt_process_details SADABS
_exptl_crystal_colour green
_exptl_crystal_density_diffrn 1.615
_exptl_crystal_description rod
_exptl_crystal_F_000 4968
_exptl_crystal_size_max 0.140
_exptl_crystal_size_mid 0.050
_exptl_crystal_size_min 0.020
_refine_diff_density_max 0.508
_refine_diff_density_min -0.597
_refine_diff_density_rms 0.063
_refine_ls_extinction_method none
_refine_ls_goodness_of_fit_ref 1.046
_refine_ls_hydrogen_treatment constr
_refine_ls_matrix_type full
_refine_ls_number_parameters 832
_refine_ls_number_reflns 9275
_refine_ls_number_restraints 6
_refine_ls_restrained_S_all 1.052
_refine_ls_R_factor_all 0.0429
_refine_ls_R_factor_gt 0.0356
_refine_ls_shift/su_max 0.002
_refine_ls_shift/su_mean 0.000
_refine_ls_structure_factor_coef Fsqd
_refine_ls_weighting_details 'w=1/[\s^2^(Fo^2^)+(0.0407P)^2^+28.2459P] where P=(Fo^2^+2Fc^2^)/3'
_refine_ls_weighting_scheme calc
_refine_ls_wR_factor_gt 0.0874
_refine_ls_wR_factor_ref 0.0929
_reflns_Friedel_coverage 0.000
_reflns_number_gt 8067
_reflns_number_total 9275
_reflns_threshold_expression 'I > 2\s(I)'
_cod_data_source_file ja6b00802_si_002.cif
_cod_data_source_block shelx5
_cod_original_sg_symbol_H-M 'C 2/c'
_cod_original_formula_sum 'C53 H37.50 Cu2 F10.50 N7 O4 S2'
_cod_database_code 4130147
_shelx_shelxl_version_number 2014/7
_shelx_space_group_comment
; 
The symmetry employed for this shelxl refinement is uniquely defined 
by the following loop, which should always be used as a source of 
symmetry information in preference to the above space-group names. 
They are only intended as comments. 
;
_shelx_estimated_absorpt_t_min 0.870
_shelx_estimated_absorpt_t_max 0.980

loop_
_space_group_symop_operation_xyz
'x, y, z'
'-x, y, -z+1/2'
'x+1/2, y+1/2, z'
'-x+1/2, y+1/2, -z+1/2'
'-x, -y, -z'
'x, -y, z-1/2'
'-x+1/2, -y+1/2, -z'
'x+1/2, -y+1/2, z-1/2'

loop_
_atom_site_label
_atom_site_type_symbol
_atom_site_fract_x
_atom_site_fract_y
_atom_site_fract_z
_atom_site_U_iso_or_equiv
_atom_site_adp_type
_atom_site_occupancy
_atom_site_site_symmetry_order
_atom_site_calc_flag
_atom_site_refinement_flags_posn
_atom_site_refinement_flags_adp
_atom_site_refinement_flags_occupancy
_atom_site_disorder_assembly
_atom_site_disorder_group
C1 C 0.73067(10) 0.65486(12) 0.29860(10) 0.0203(5) Uani 1 1 d . . . . .
C2 C 0.73801(11) 0.59642(12) 0.26278(11) 0.0254(5) Uani 1 1 d . . . . .
H2 H 0.7307 0.5518 0.2780 0.030 Uiso 1 1 calc R U . . .
C3 C 0.75577(12) 0.60495(13) 0.20592(11) 0.0283(6) Uani 1 1 d . . . . .
H3 H 0.7607 0.5662 0.1808 0.034 Uiso 1 1 calc R U . . .
C4 C 0.76691(11) 0.67151(12) 0.18438(11) 0.0244(5) Uani 1 1 d . . . . .
C5 C 0.78601(13) 0.68648(13) 0.12669(11) 0.0319(6) Uani 1 1 d . . . . .
H5 H 0.7915 0.6504 0.0989 0.038 Uiso 1 1 calc R U . . .
C6 C 0.79663(12) 0.75260(13) 0.11065(11) 0.0298(6) Uani 1 1 d . . . . .
H6 H 0.8102 0.7631 0.0721 0.036 Uiso 1 1 calc R U . . .
C7 C 0.78716(10) 0.80490(12) 0.15237(10) 0.0214(5) Uani 1 1 d . . . . .
C8 C 0.75909(10) 0.72735(12) 0.22354(10) 0.0202(5) Uani 1 1 d . . . . .
C9 C 0.70940(11) 0.64794(11) 0.36249(10) 0.0211(5) Uani 1 1 d . . . . .
C10 C 0.75305(10) 0.67533(12) 0.40904(10) 0.0204(5) Uani 1 1 d . . . . .
C11 C 0.77521(11) 0.63338(12) 0.45383(11) 0.0243(5) Uani 1 1 d . . . . .
H11 H 0.7628 0.5870 0.4570 0.029 Uiso 1 1 calc R U . . .
C12 C 0.81576(11) 0.66003(13) 0.49391(11) 0.0261(5) Uani 1 1 d . . . . .
H12 H 0.8318 0.6322 0.5249 0.031 Uiso 1 1 calc R U . . .
C13 C 0.83239(10) 0.72780(13) 0.48798(10) 0.0231(5) Uani 1 1 d . . . . .
H13 H 0.8612 0.7470 0.5138 0.028 Uiso 1 1 calc R U . . .
C14 C 0.80619(10) 0.76702(12) 0.44363(10) 0.0209(5) Uani 1 1 d . . . . .
H14 H 0.8164 0.8141 0.4409 0.025 Uiso 1 1 calc R U . . .
C15 C 0.64939(11) 0.67975(12) 0.36888(10) 0.0226(5) Uani 1 1 d . . . . .
C16 C 0.60224(12) 0.63958(14) 0.38399(12) 0.0306(6) Uani 1 1 d . . . . .
H16 H 0.6065 0.5917 0.3908 0.037 Uiso 1 1 calc R U . . .
C17 C 0.54918(12) 0.67120(15) 0.38880(13) 0.0366(6) Uani 1 1 d . . . . .
H17 H 0.5160 0.6450 0.3983 0.044 Uiso 1 1 calc R U . . .
C18 C 0.54457(12) 0.74101(15) 0.37984(13) 0.0354(6) Uani 1 1 d . . . . .
H18 H 0.5084 0.7636 0.3830 0.042 Uiso 1 1 calc R U . . .
C19 C 0.59414(11) 0.77752(14) 0.36607(11) 0.0276(5) Uani 1 1 d . . . . .
H19 H 0.5912 0.8258 0.3608 0.033 Uiso 1 1 calc R U . . .
C20 C 0.79638(11) 0.88034(12) 0.13558(10) 0.0225(5) Uani 1 1 d . . . . .
C21 C 0.84164(10) 0.91739(12) 0.17448(11) 0.0225(5) Uani 1 1 d . . . . .
C22 C 0.89085(11) 0.94514(13) 0.14950(12) 0.0296(6) Uani 1 1 d . . . . .
H22 H 0.8977 0.9403 0.1081 0.035 Uiso 1 1 calc R U . . .
C23 C 0.92937(12) 0.97970(15) 0.18618(13) 0.0358(6) Uani 1 1 d . . . . .
H23 H 0.9635 0.9990 0.1704 0.043 Uiso 1 1 calc R U . . .
C24 C 0.91812(12) 0.98614(14) 0.24609(13) 0.0344(6) Uani 1 1 d . . . . .
H24 H 0.9443 1.0099 0.2720 0.041 Uiso 1 1 calc R U . . .
C25 C 0.86819(11) 0.95735(13) 0.26752(11) 0.0273(5) Uani 1 1 d . . . . .
H25 H 0.8604 0.9620 0.3087 0.033 Uiso 1 1 calc R U . . .
C26 C 0.73869(10) 0.91881(11) 0.13411(10) 0.0210(5) Uani 1 1 d . . . . .
C27 C 0.71582(11) 0.94454(13) 0.08102(11) 0.0271(5) Uani 1 1 d . . . . .
H27 H 0.7356 0.9386 0.0448 0.033 Uiso 1 1 calc R U . . .
C28 C 0.66369(12) 0.97891(13) 0.08191(12) 0.0303(6) Uani 1 1 d . . . . .
H28 H 0.6470 0.9971 0.0462 0.036 Uiso 1 1 calc R U . . .
C29 C 0.63594(12) 0.98668(13) 0.13552(12) 0.0294(6) Uani 1 1 d . . . . .
H29 H 0.6000 1.0102 0.1373 0.035 Uiso 1 1 calc R U . . .
C30 C 0.66189(11) 0.95933(13) 0.18631(11) 0.0259(5) Uani 1 1 d . . . . .
H30 H 0.6429 0.9648 0.2231 0.031 Uiso 1 1 calc R U . . .
C31 C 0.72431(10) 0.90404(11) 0.34337(10) 0.0194(5) Uani 1 1 d . . . . .
C32 C 0.76494(11) 0.93297(12) 0.38441(10) 0.0229(5) Uani 1 1 d . . . . .
H32 H 0.8035 0.9161 0.3848 0.028 Uiso 1 1 calc R U . . .
C33 C 0.75106(12) 0.98487(12) 0.42415(11) 0.0278(6) Uani 1 1 d . . . . .
H33 H 0.7798 1.0026 0.4509 0.033 Uiso 1 1 calc R U . . .
C34 C 0.69522(13) 1.01077(12) 0.42464(11) 0.0293(6) Uani 1 1 d . . . . .
H34 H 0.6854 1.0458 0.4521 0.035 Uiso 1 1 calc R U . . .
C35 C 0.65368(12) 0.98521(12) 0.38466(11) 0.0276(6) Uani 1 1 d . . . . .
H35 H 0.6154 1.0030 0.3844 0.033 Uiso 1 1 calc R U . . .
C36 C 0.66833(11) 0.93377(12) 0.34523(10) 0.0228(5) Uani 1 1 d . . . . .
H36 H 0.6394 0.9175 0.3180 0.027 Uiso 1 1 calc R U . . .
C38 C 0.53458(17) 0.60570(18) 0.55588(15) 0.0493(8) Uani 1 1 d . . . . .
C51 C 0.63753(15) 0.26592(18) 0.58514(14) 0.0466(8) Uani 1 1 d . . . . .
C52 C 0.62779(17) 0.33448(18) 0.59388(19) 0.0606(10) Uani 1 1 d . . . . .
H52 H 0.6315 0.3666 0.5624 0.073 Uiso 1 1 calc R U . . .
C53 C 0.61249(18) 0.3551(2) 0.6497(2) 0.0747(14) Uani 1 1 d . . . . .
H53 H 0.6054 0.4024 0.6571 0.090 Uiso 1 1 calc R U . . .
C54 C 0.60732(16) 0.3086(3) 0.69503(18) 0.0709(13) Uani 1 1 d . . . . .
H54 H 0.5972 0.3236 0.7337 0.085 Uiso 1 1 calc R U . . .
C55 C 0.61684(14) 0.2405(2) 0.68441(15) 0.0555(9) Uani 1 1 d . . . . .
H55 H 0.6131 0.2083 0.7158 0.067 Uiso 1 1 calc R U . . .
C56 C 0.63167(14) 0.21837(17) 0.62902(14) 0.0451(7) Uani 1 1 d . . . . .
H56 H 0.6377 0.1710 0.6214 0.054 Uiso 1 1 calc R U . . .
C59 C 0.39410(17) 0.8553(2) 0.7669(2) 0.0660(11) Uani 1 1 d . . . . .
H59 H 0.3842 0.9026 0.7669 0.079 Uiso 1 1 calc R U . A 9
C60 C 0.39185(17) 0.8194(3) 0.8167(2) 0.0741(12) Uani 1 1 d . . . . .
H60 H 0.3807 0.8410 0.8526 0.089 Uiso 1 1 calc R U . . .
C61 C 0.40532(19) 0.7523(3) 0.8167(3) 0.0908(17) Uani 1 1 d . . . . .
H61 H 0.4027 0.7269 0.8526 0.109 Uiso 1 1 calc R U . . .
C62 C 0.42285(18) 0.7191(2) 0.7656(3) 0.095(2) Uani 1 1 d . . . . .
H62 H 0.4330 0.6718 0.7661 0.115 Uiso 1 1 calc R U . B 9
C63 C 0.5000 0.1163(3) 0.7500 0.0513(12) Uani 1 2 d S T P . .
C64 C 0.49820(14) 0.0831(2) 0.69742(18) 0.0597(10) Uani 1 1 d . . . . .
H64 H 0.4976 0.1080 0.6610 0.072 Uiso 1 1 calc R U . . .
C65 C 0.49717(15) 0.0119(2) 0.6975(2) 0.0708(12) Uani 1 1 d . . . . .
H65 H 0.4945 -0.0124 0.6609 0.085 Uiso 1 1 calc R U . . .
C66 C 0.5000 -0.0232(3) 0.7500 0.078(2) Uani 1 2 d S T P . .
H66 H 0.5000 -0.0720 0.7500 0.094 Uiso 1 2 calc R U P . .
N1 N 0.74035(8) 0.71839(9) 0.28007(8) 0.0189(4) Uani 1 1 d . . . . .
N2 N 0.76922(8) 0.79382(9) 0.20706(8) 0.0191(4) Uani 1 1 d . . . . .
N3 N 0.76701(8) 0.74198(9) 0.40416(8) 0.0182(4) Uani 1 1 d . . . . .
N4 N 0.64582(8) 0.74767(10) 0.35997(8) 0.0213(4) Uani 1 1 d . . . . .
N5 N 0.83020(9) 0.92315(10) 0.23262(9) 0.0226(4) Uani 1 1 d . . . . .
N6 N 0.71240(9) 0.92548(10) 0.18640(9) 0.0217(4) Uani 1 1 d . . . . .
N8 N 0.47822(19) 0.4914(2) 0.52985(19) 0.0305(10) Uani 0.5 1 d . . P D .
F1 F 0.70363(6) 0.57758(6) 0.37319(6) 0.0272(3) Uani 1 1 d . . . . .
F2 F 0.81671(6) 0.88063(7) 0.07754(6) 0.0284(3) Uani 1 1 d . . . . .
F50 F 0.65325(11) 0.24393(14) 0.53053(9) 0.0785(7) Uani 1 1 d . . . . .
F52 F 0.5000 0.18614(19) 0.7500 0.0915(11) Uani 1 2 d S T P . .
S2 S 0.54543(3) 0.51505(4) 0.53958(4) 0.04124(18) Uani 1 1 d . . . . .
Cu1 Cu 0.72406(2) 0.79976(2) 0.33758(2) 0.01763(8) Uani 1 1 d . . . . .
Cu2 Cu 0.75281(2) 0.87745(2) 0.26216(2) 0.01839(8) Uani 1 1 d . . . . .
S1 S 0.5237(3) 0.9342(3) 0.4998(4) 0.089(2) Uani 0.475(7) 1 d . . P C 1
O1 O 0.5499(4) 0.8917(4) 0.4504(4) 0.090(3) Uani 0.475(7) 1 d . . P C 1
O2 O 0.5541(5) 0.9297(7) 0.5515(3) 0.135(5) Uani 0.475(7) 1 d . . P C 1
C37 C 0.4651(9) 0.8762(9) 0.5104(5) 0.046(2) Uani 0.475(7) 1 d . . P C 1
F3 F 0.4326(4) 0.8623(4) 0.4653(5) 0.146(5) Uani 0.475(7) 1 d . . P C 1
F4 F 0.4856(5) 0.8168(5) 0.5377(4) 0.076(3) Uani 0.475(7) 1 d . . P C 1
F5 F 0.4358(4) 0.8944(5) 0.5588(5) 0.123(4) Uani 0.475(7) 1 d . U P C 1
N7A N 0.4970(5) 0.9950(5) 0.4627(5) 0.021(2) Uiso 0.238(3) 1 d . . P C 1
S1A S 0.51830(17) 0.9321(2) 0.49348(16) 0.0395(9) Uani 0.525(7) 1 d . . P C 2
O1A O 0.5005(8) 0.9347(4) 0.4368(3) 0.204(7) Uani 0.525(7) 1 d . . P C 2
O2A O 0.5720(3) 0.9215(5) 0.5093(9) 0.189(8) Uani 0.525(7) 1 d . . P C 2
C37A C 0.4676(8) 0.8779(8) 0.5334(4) 0.046(2) Uani 0.525(7) 1 d . . P C 2
F3A F 0.4160(2) 0.9003(4) 0.5200(6) 0.132(5) Uani 0.525(7) 1 d . . P C 2
F4A F 0.4759(3) 0.8148(4) 0.5104(4) 0.0606(18) Uani 0.525(7) 1 d . . P C 2
F5A F 0.4835(8) 0.8814(5) 0.5885(3) 0.220(7) Uani 0.525(7) 1 d . . P C 2
N7B N 0.4827(7) 0.9944(8) 0.4762(7) 0.060(4) Uiso 0.262(3) 1 d . . P C 2
O3 O 0.6110(2) 0.5067(3) 0.5311(3) 0.0653(19) Uani 0.493(7) 1 d . . P D 3
O4 O 0.5211(2) 0.4742(2) 0.5802(2) 0.0429(16) Uani 0.493(7) 1 d . . P D 3
O3A O 0.5815(2) 0.5123(2) 0.4968(2) 0.0474(16) Uani 0.507(7) 1 d . . P D 4
O4A O 0.5582(3) 0.4935(3) 0.6016(2) 0.0539(17) Uani 0.507(7) 1 d . . P D 4
F6 F 0.5820(3) 0.6415(4) 0.5573(4) 0.090(3) Uani 0.508(8) 1 d . . P E 7
F7 F 0.5049(2) 0.6226(2) 0.6046(2) 0.0565(18) Uani 0.508(8) 1 d . . P E 7
F8 F 0.5005(3) 0.6382(2) 0.5111(3) 0.072(2) Uani 0.508(8) 1 d . . P E 7
F6A F 0.5689(3) 0.6438(3) 0.5253(3) 0.0636(18) Uani 0.492(8) 1 d . . P E 8
F7A F 0.5548(4) 0.6091(3) 0.6139(2) 0.093(3) Uani 0.492(8) 1 d . . P E 8
F8A F 0.4832(2) 0.6196(2) 0.5511(3) 0.0591(19) Uani 0.492(8) 1 d . . P E 8
C57 C 0.42493(17) 0.7578(3) 0.7139(2) 0.0761(14) Uani 0.658(8) 1 d . . P F 9
C58 C 0.41053(17) 0.8246(2) 0.71561(19) 0.0634(10) Uani 0.658(8) 1 d . . P F 9
H58 H 0.4119 0.8511 0.6801 0.076 Uiso 0.658(8) 1 calc R U P F 9
F51 F 0.4386(2) 0.7233(3) 0.6661(3) 0.145(3) Uani 0.658(8) 1 d . . P F 9
C57A C 0.42493(17) 0.7578(3) 0.7139(2) 0.0761(14) Uani 0.342(8) 1 d . . P F 10
H57A H 0.4364 0.7373 0.6776 0.091 Uiso 0.342(8) 1 calc R U P F 10
C58A C 0.41053(17) 0.8246(2) 0.71561(19) 0.0634(10) Uani 0.342(8) 1 d . . P F 10
F51A F 0.4089(6) 0.8664(7) 0.6703(6) 0.171(7) Uani 0.342(8) 1 d . . P F 10

loop_
_atom_site_aniso_label
_atom_site_aniso_U_11
_atom_site_aniso_U_22
_atom_site_aniso_U_33
_atom_site_aniso_U_23
_atom_site_aniso_U_13
_atom_site_aniso_U_12
C1 0.0246(12) 0.0183(11) 0.0178(12) -0.0010(9) -0.0002(9) -0.0008(9)
C2 0.0343(14) 0.0170(11) 0.0248(13) -0.0011(10) -0.0006(10) -0.0002(10)
C3 0.0441(15) 0.0184(12) 0.0224(13) -0.0051(10) 0.0024(11) 0.0012(11)
C4 0.0342(14) 0.0198(12) 0.0193(12) -0.0027(9) 0.0026(10) 0.0037(10)
C5 0.0514(17) 0.0220(13) 0.0226(13) -0.0056(10) 0.0083(12) 0.0027(11)
C6 0.0442(15) 0.0275(13) 0.0180(12) -0.0009(10) 0.0092(11) 0.0034(11)
C7 0.0255(12) 0.0185(11) 0.0203(12) 0.0003(9) 0.0047(10) 0.0030(9)
C8 0.0234(12) 0.0177(11) 0.0193(12) -0.0017(9) 0.0000(9) 0.0016(9)
C9 0.0317(13) 0.0111(10) 0.0206(12) 0.0030(9) 0.0034(10) -0.0026(9)
C10 0.0273(12) 0.0172(11) 0.0172(11) 0.0006(9) 0.0059(9) 0.0014(9)
C11 0.0358(14) 0.0170(11) 0.0203(12) 0.0022(9) 0.0043(10) 0.0035(10)
C12 0.0330(14) 0.0269(13) 0.0185(12) 0.0047(10) 0.0029(10) 0.0093(10)
C13 0.0227(12) 0.0293(13) 0.0174(12) 0.0013(10) 0.0007(9) 0.0033(10)
C14 0.0220(12) 0.0202(11) 0.0207(12) 0.0003(9) 0.0035(9) 0.0006(9)
C15 0.0290(13) 0.0248(12) 0.0139(11) 0.0006(9) -0.0001(9) -0.0044(10)
C16 0.0362(15) 0.0279(13) 0.0279(14) 0.0014(11) 0.0029(11) -0.0104(11)
C17 0.0289(14) 0.0442(16) 0.0369(16) 0.0059(13) 0.0029(12) -0.0156(12)
C18 0.0234(13) 0.0463(17) 0.0365(16) 0.0087(13) 0.0018(11) -0.0009(12)
C19 0.0261(13) 0.0312(13) 0.0255(13) 0.0078(11) -0.0002(10) 0.0016(10)
C20 0.0321(13) 0.0230(12) 0.0127(11) 0.0013(9) 0.0089(10) -0.0006(10)
C21 0.0238(12) 0.0191(11) 0.0249(13) 0.0037(9) 0.0051(10) 0.0038(9)
C22 0.0279(13) 0.0310(14) 0.0302(14) 0.0051(11) 0.0081(11) 0.0035(11)
C23 0.0239(13) 0.0419(16) 0.0420(17) 0.0068(13) 0.0068(12) -0.0024(12)
C24 0.0270(13) 0.0367(15) 0.0394(16) -0.0002(12) -0.0040(12) -0.0041(11)
C25 0.0292(13) 0.0254(13) 0.0272(13) 0.0006(10) -0.0003(11) -0.0005(10)
C26 0.0285(12) 0.0172(11) 0.0176(12) 0.0001(9) 0.0014(10) -0.0041(9)
C27 0.0358(14) 0.0280(13) 0.0176(12) 0.0030(10) 0.0026(10) -0.0037(11)
C28 0.0356(14) 0.0314(14) 0.0236(13) 0.0081(11) -0.0052(11) -0.0018(11)
C29 0.0304(14) 0.0277(13) 0.0301(14) 0.0049(11) -0.0020(11) 0.0020(11)
C30 0.0309(13) 0.0258(12) 0.0211(12) 0.0015(10) 0.0024(10) 0.0031(10)
C31 0.0278(12) 0.0147(11) 0.0158(11) 0.0034(9) 0.0041(9) -0.0006(9)
C32 0.0339(13) 0.0180(11) 0.0169(12) 0.0049(9) 0.0026(10) -0.0017(10)
C33 0.0500(16) 0.0186(12) 0.0148(12) 0.0023(9) 0.0007(11) -0.0072(11)
C34 0.0556(17) 0.0167(11) 0.0162(12) 0.0017(9) 0.0123(12) 0.0016(11)
C35 0.0374(14) 0.0210(12) 0.0250(13) 0.0054(10) 0.0115(11) 0.0053(10)
C36 0.0320(13) 0.0191(11) 0.0176(12) 0.0036(9) 0.0050(10) -0.0017(10)
C38 0.063(2) 0.0471(19) 0.0386(18) -0.0049(15) 0.0095(16) -0.0247(17)
C51 0.0536(19) 0.0521(19) 0.0342(17) 0.0006(14) 0.0032(14) 0.0045(15)
C52 0.065(2) 0.0429(19) 0.073(3) 0.0111(18) -0.026(2) -0.0006(17)
C53 0.065(3) 0.058(2) 0.099(4) -0.040(2) -0.044(2) 0.025(2)
C54 0.045(2) 0.117(4) 0.050(2) -0.036(2) -0.0195(17) 0.030(2)
C55 0.0410(18) 0.089(3) 0.0364(18) 0.0095(18) 0.0001(14) 0.0141(18)
C56 0.0456(18) 0.0433(17) 0.0463(19) 0.0048(14) 0.0023(14) 0.0123(14)
C59 0.052(2) 0.050(2) 0.096(3) -0.012(2) 0.001(2) -0.0025(17)
C60 0.048(2) 0.085(3) 0.090(3) 0.004(3) 0.016(2) 0.003(2)
C61 0.053(2) 0.097(4) 0.124(4) 0.051(3) 0.030(3) 0.006(2)
C62 0.046(2) 0.037(2) 0.204(7) 0.010(3) 0.006(3) -0.0036(17)
C63 0.035(2) 0.052(3) 0.066(3) 0.000 -0.003(2) 0.000
C64 0.0371(18) 0.082(3) 0.060(2) 0.004(2) -0.0040(16) 0.0156(18)
C65 0.0330(19) 0.094(3) 0.086(3) -0.032(3) -0.0019(19) 0.009(2)
C66 0.033(3) 0.062(4) 0.141(7) 0.000 0.004(3) 0.000
N1 0.0244(10) 0.0158(9) 0.0164(10) -0.0003(7) -0.0002(8) -0.0002(8)
N2 0.0242(10) 0.0171(9) 0.0160(10) -0.0013(7) 0.0018(8) 0.0015(8)
N3 0.0201(9) 0.0175(9) 0.0171(10) 0.0016(7) 0.0030(8) 0.0009(7)
N4 0.0233(10) 0.0247(10) 0.0159(10) 0.0027(8) -0.0013(8) -0.0020(8)
N5 0.0259(10) 0.0191(10) 0.0229(11) 0.0015(8) 0.0022(8) -0.0001(8)
N6 0.0275(11) 0.0191(10) 0.0184(10) 0.0011(8) 0.0008(8) -0.0003(8)
N8 0.033(2) 0.031(2) 0.028(2) -0.0012(19) 0.0088(19) -0.0079(19)
F1 0.0434(9) 0.0134(6) 0.0250(7) 0.0029(5) 0.0029(6) -0.0045(6)
F2 0.0407(8) 0.0270(7) 0.0180(7) 0.0028(6) 0.0134(6) 0.0001(6)
F50 0.0992(18) 0.0971(18) 0.0402(12) -0.0044(12) 0.0223(12) -0.0028(14)
F52 0.077(2) 0.067(2) 0.130(3) 0.000 0.002(2) 0.000
S2 0.0388(4) 0.0412(4) 0.0432(4) 0.0063(3) -0.0091(3) -0.0092(3)
Cu1 0.02446(15) 0.01367(14) 0.01483(15) 0.00053(10) 0.00170(11) 0.00041(10)
Cu2 0.02569(16) 0.01525(14) 0.01436(15) 0.00021(10) 0.00318(11) 0.00045(11)
S1 0.042(2) 0.051(3) 0.173(6) 0.001(3) -0.024(2) -0.0128(17)
O1 0.116(6) 0.055(4) 0.102(6) 0.018(4) 0.073(5) 0.023(4)
O2 0.103(7) 0.234(12) 0.065(5) 0.003(6) -0.046(5) -0.107(8)
C37 0.075(3) 0.034(2) 0.030(7) -0.003(6) 0.035(8) 0.0079(19)
F3 0.099(6) 0.089(5) 0.244(11) 0.015(6) -0.119(7) -0.024(4)
F4 0.116(6) 0.044(3) 0.069(5) 0.002(4) 0.002(4) -0.009(3)
F5 0.102(6) 0.132(6) 0.139(8) -0.028(6) 0.106(6) 0.000(5)
S1A 0.0373(18) 0.0361(16) 0.0463(13) -0.0036(10) 0.0255(13) -0.0015(12)
O1A 0.48(2) 0.083(6) 0.046(4) 0.002(4) 0.055(8) 0.004(9)
O2A 0.018(3) 0.123(7) 0.43(2) 0.024(13) 0.023(7) -0.005(4)
C37A 0.075(3) 0.034(2) 0.030(7) -0.003(6) 0.035(8) 0.0079(19)
F3A 0.027(3) 0.068(4) 0.302(14) 0.014(7) 0.015(5) -0.001(2)
F4A 0.053(3) 0.033(2) 0.096(6) -0.012(4) 0.009(4) -0.0023(19)
F5A 0.49(2) 0.126(7) 0.044(4) 0.015(4) 0.042(7) -0.020(10)
O3 0.028(3) 0.086(4) 0.081(4) 0.010(3) -0.009(3) -0.005(2)
O4 0.059(4) 0.037(2) 0.032(3) 0.0088(18) -0.003(2) -0.007(2)
O3A 0.031(3) 0.061(3) 0.051(3) -0.012(2) 0.007(2) -0.003(2)
O4A 0.061(4) 0.063(3) 0.037(3) 0.001(2) -0.009(2) 0.004(3)
F6 0.063(4) 0.083(4) 0.127(7) -0.050(5) 0.041(4) -0.055(3)
F7 0.075(4) 0.050(2) 0.046(3) -0.0195(19) 0.028(3) -0.020(2)
F8 0.117(4) 0.031(2) 0.067(4) 0.001(2) 0.006(3) 0.003(2)
F6A 0.087(4) 0.043(3) 0.060(4) 0.009(3) 0.004(3) -0.038(3)
F7A 0.180(9) 0.061(3) 0.036(3) -0.003(2) -0.030(4) -0.040(4)
F8A 0.075(3) 0.030(2) 0.073(5) -0.005(2) 0.025(3) -0.0017(19)
C57 0.045(2) 0.074(3) 0.108(4) -0.051(3) -0.005(2) -0.005(2)
C58 0.057(2) 0.064(2) 0.068(3) 0.011(2) -0.0103(19) -0.0077(19)
F51 0.089(4) 0.165(5) 0.181(6) -0.118(5) 0.000(3) 0.002(3)
C57A 0.045(2) 0.074(3) 0.108(4) -0.051(3) -0.005(2) -0.005(2)
C58A 0.057(2) 0.064(2) 0.068(3) 0.011(2) -0.0103(19) -0.0077(19)
F51A 0.157(11) 0.177(13) 0.176(12) 0.104(10) -0.035(9) -0.052(9)

loop_
_atom_type_symbol
_atom_type_description
_atom_type_scat_dispersion_real
_atom_type_scat_dispersion_imag
_atom_type_scat_source
C C 0.0033 0.0016 'International Tables Vol C Tables 4.2.6.8 and 6.1.1.4'
H H 0.0000 0.0000 'International Tables Vol C Tables 4.2.6.8 and 6.1.1.4'
N N 0.0061 0.0033 'International Tables Vol C Tables 4.2.6.8 and 6.1.1.4'
O O 0.0106 0.0060 'International Tables Vol C Tables 4.2.6.8 and 6.1.1.4'
F F 0.0171 0.0103 'International Tables Vol C Tables 4.2.6.8 and 6.1.1.4'
S S 0.1246 0.1234 'International Tables Vol C Tables 4.2.6.8 and 6.1.1.4'
Cu Cu 0.3201 1.2651 'International Tables Vol C Tables 4.2.6.8 and 6.1.1.4'

loop_
_geom_angle_atom_site_label_1
_geom_angle_atom_site_label_2
_geom_angle_atom_site_label_3
_geom_angle
_geom_angle_site_symmetry_1
_geom_angle_site_symmetry_3
N1 C1 C2 123.5(2) . .
N1 C1 C9 115.84(19) . .
C2 C1 C9 120.6(2) . .
C3 C2 C1 118.7(2) . .
C3 C2 H2 120.6 . .
C1 C2 H2 120.6 . .
C2 C3 C4 119.7(2) . .
C2 C3 H3 120.1 . .
C4 C3 H3 120.1 . .
C5 C4 C3 124.7(2) . .
C5 C4 C8 117.4(2) . .
C3 C4 C8 117.9(2) . .
C6 C5 C4 120.1(2) . .
C6 C5 H5 119.9 . .
C4 C5 H5 119.9 . .
C5 C6 C7 118.5(2) . .
C5 C6 H6 120.7 . .
C7 C6 H6 120.7 . .
N2 C7 C6 123.9(2) . .
N2 C7 C20 115.65(19) . .
C6 C7 C20 120.4(2) . .
N1 C8 N2 115.69(19) . .
N1 C8 C4 122.0(2) . .
N2 C8 C4 122.4(2) . .
F1 C9 C15 106.90(18) . .
F1 C9 C10 106.75(18) . .
C15 C9 C10 112.29(19) . .
F1 C9 C1 106.31(18) . .
C15 C9 C1 111.35(19) . .
C10 C9 C1 112.76(19) . .
N3 C10 C11 123.0(2) . .
N3 C10 C9 115.91(19) . .
C11 C10 C9 121.1(2) . .
C10 C11 C12 118.9(2) . .
C10 C11 H11 120.5 . .
C12 C11 H11 120.5 . .
C13 C12 C11 118.7(2) . .
C13 C12 H12 120.6 . .
C11 C12 H12 120.6 . .
C12 C13 C14 118.6(2) . .
C12 C13 H13 120.7 . .
C14 C13 H13 120.7 . .
N3 C14 C13 123.4(2) . .
N3 C14 H14 118.3 . .
C13 C14 H14 118.3 . .
N4 C15 C16 123.1(2) . .
N4 C15 C9 116.0(2) . .
C16 C15 C9 120.9(2) . .
C17 C16 C15 118.1(2) . .
C17 C16 H16 120.9 . .
C15 C16 H16 120.9 . .
C18 C17 C16 119.7(2) . .
C18 C17 H17 120.2 . .
C16 C17 H17 120.2 . .
C17 C18 C19 118.4(3) . .
C17 C18 H18 120.8 . .
C19 C18 H18 120.8 . .
N4 C19 C18 122.9(2) . .
N4 C19 H19 118.6 . .
C18 C19 H19 118.6 . .
F2 C20 C21 106.89(18) . .
F2 C20 C26 106.90(19) . .
C21 C20 C26 111.45(19) . .
F2 C20 C7 106.57(18) . .
C21 C20 C7 114.2(2) . .
C26 C20 C7 110.41(19) . .
N5 C21 C22 122.8(2) . .
N5 C21 C20 116.6(2) . .
C22 C21 C20 120.6(2) . .
C23 C22 C21 118.3(2) . .
C23 C22 H22 120.9 . .
C21 C22 H22 120.9 . .
C22 C23 C24 119.6(2) . .
C22 C23 H23 120.2 . .
C24 C23 H23 120.2 . .
C25 C24 C23 118.7(3) . .
C25 C24 H24 120.6 . .
C23 C24 H24 120.6 . .
N5 C25 C24 122.7(2) . .
N5 C25 H25 118.7 . .
C24 C25 H25 118.7 . .
N6 C26 C27 123.1(2) . .
N6 C26 C20 116.2(2) . .
C27 C26 C20 120.7(2) . .
C28 C27 C26 118.6(2) . .
C28 C27 H27 120.7 . .
C26 C27 H27 120.7 . .
C27 C28 C29 119.2(2) . .
C27 C28 H28 120.4 . .
C29 C28 H28 120.4 . .
C30 C29 C28 118.3(2) . .
C30 C29 H29 120.9 . .
C28 C29 H29 120.9 . .
N6 C30 C29 123.5(2) . .
N6 C30 H30 118.3 . .
C29 C30 H30 118.3 . .
C32 C31 C36 114.2(2) . .
C32 C31 Cu2 117.60(16) . .
C36 C31 Cu2 116.64(17) . .
C32 C31 Cu1 116.06(16) . .
C36 C31 Cu1 114.07(16) . .
Cu2 C31 Cu1 71.77(7) . .
C33 C32 C31 123.1(2) . .
C33 C32 H32 118.4 . .
C31 C32 H32 118.4 . .
C34 C33 C32 119.9(2) . .
C34 C33 H33 120.0 . .
C32 C33 H33 120.0 . .
C33 C34 C35 119.6(2) . .
C33 C34 H34 120.2 . .
C35 C34 H34 120.2 . .
C36 C35 C34 119.7(2) . .
C36 C35 H35 120.1 . .
C34 C35 H35 120.1 . .
C35 C36 C31 123.5(2) . .
C35 C36 H36 118.3 . .
C31 C36 H36 118.3 . .
F8A C38 F6A 115.7(5) . .
F6 C38 F7 107.1(4) . .
F8A C38 F7A 112.3(5) . .
F6A C38 F7A 106.0(4) . .
F6 C38 F8 103.5(5) . .
F7 C38 F8 100.5(4) . .
F8A C38 S2 109.6(3) . .
F6A C38 S2 111.1(4) . .
F6 C38 S2 113.9(4) . .
F7 C38 S2 118.4(3) . .
F7A C38 S2 101.1(3) . .
F8 C38 S2 111.6(3) . .
F50 C51 C56 118.2(3) . .
F50 C51 C52 119.1(3) . .
C56 C51 C52 122.7(3) . .
C51 C52 C53 117.6(4) . .
C51 C52 H52 121.2 . .
C53 C52 H52 121.2 . .
C54 C53 C52 121.0(4) . .
C54 C53 H53 119.5 . .
C52 C53 H53 119.5 . .
C55 C54 C53 119.7(4) . .
C55 C54 H54 120.2 . .
C53 C54 H54 120.2 . .
C54 C55 C56 120.7(4) . .
C54 C55 H55 119.7 . .
C56 C55 H55 119.7 . .
C51 C56 C55 118.3(3) . .
C51 C56 H56 120.8 . .
C55 C56 H56 120.8 . .
C60 C59 C58A 120.1(4) . .
C60 C59 C58 120.1(4) . .
C60 C59 H59 119.9 . .
C58 C59 H59 119.9 . .
C59 C60 C61 120.0(5) . .
C59 C60 H60 120.0 . .
C61 C60 H60 120.0 . .
C60 C61 C62 121.9(5) . .
C60 C61 H61 119.0 . .
C62 C61 H61 119.0 . .
C61 C62 C57A 117.1(4) . .
C61 C62 C57 117.1(4) . .
C61 C62 H62 121.4 . .
C57 C62 H62 121.4 . .
C64 C63 C64 122.6(5) 2_656 .
C64 C63 F52 118.7(3) 2_656 .
C64 C63 F52 118.7(3) . .
C63 C64 C65 118.6(4) . .
C63 C64 H64 120.7 . .
C65 C64 H64 120.7 . .
C66 C65 C64 120.2(4) . .
C66 C65 H65 119.9 . .
C64 C65 H65 119.9 . .
C65 C66 C65 119.7(6) 2_656 .
C65 C66 H66 120.1 2_656 .
C65 C66 H66 120.1 . .
C1 N1 C8 118.14(19) . .
C1 N1 Cu1 118.75(15) . .
C8 N1 Cu1 123.09(15) . .
C7 N2 C8 117.69(19) . .
C7 N2 Cu2 119.24(15) . .
C8 N2 Cu2 122.96(15) . .
C10 N3 C14 117.2(2) . .
C10 N3 Cu1 117.74(15) . .
C14 N3 Cu1 125.04(15) . .
C19 N4 C15 117.7(2) . .
C19 N4 Cu1 125.34(17) . .
C15 N4 Cu1 116.92(16) . .
C25 N5 C21 117.9(2) . .
C25 N5 Cu2 124.91(16) . .
C21 N5 Cu2 117.16(16) . .
C26 N6 C30 117.3(2) . .
C26 N6 Cu2 117.11(16) . .
C30 N6 Cu2 125.50(16) . .
O3A N8 S2 159.4(4) 5_666 .
O4 N8 S2 50.3(2) . .
O3A N8 S2 48.2(2) 5_666 5_666
O4 N8 S2 151.9(4) . 5_666
S2 N8 S2 116.3(2) . 5_666
O3A N8 N8 104.4(4) 5_666 5_666
O4 N8 N8 103.7(4) . 5_666
S2 N8 N8 58.5(2) . 5_666
S2 N8 N8 57.7(3) 5_666 5_666
O3A S2 O4A 124.9(3) . .
O4 S2 O3 116.7(3) . .
O3A S2 N8 121.4(3) . .
O4 S2 N8 60.8(3) . .
O4A S2 N8 102.4(3) . .
O3 S2 N8 153.0(3) . .
O3A S2 N8 59.8(3) . 5_666
O4 S2 N8 117.6(3) . 5_666
O4A S2 N8 157.8(3) . 5_666
O3 S2 N8 100.4(3) . 5_666
N8 S2 N8 63.7(2) . 5_666
O3A S2 C38 106.6(2) . .
O4 S2 C38 112.1(2) . .
O4A S2 C38 96.4(2) . .
O3 S2 C38 105.5(3) . .
N8 S2 C38 99.5(2) . .
N8 S2 C38 102.7(2) 5_666 .
C31 Cu1 N1 142.96(8) . .
C31 Cu1 N3 119.25(8) . .
N1 Cu1 N3 86.78(7) . .
C31 Cu1 N4 117.29(8) . .
N1 Cu1 N4 87.20(8) . .
N3 Cu1 N4 88.09(7) . .
C31 Cu1 Cu2 53.83(6) . .
N1 Cu1 Cu2 89.15(5) . .
N3 Cu1 Cu2 135.41(5) . .
N4 Cu1 Cu2 136.05(5) . .
C31 Cu2 N2 143.42(8) . .
C31 Cu2 N5 118.08(9) . .
N2 Cu2 N5 88.61(8) . .
C31 Cu2 N6 117.40(8) . .
N2 Cu2 N6 87.26(7) . .
N5 Cu2 N6 85.60(8) . .
C31 Cu2 Cu1 54.40(6) . .
N2 Cu2 Cu1 89.03(5) . .
N5 Cu2 Cu1 137.97(6) . .
N6 Cu2 Cu1 136.16(5) . .
O2 S1 O1 112.6(8) . .
O2 S1 N7A 134.3(9) . .
O1 S1 N7A 100.5(7) . .
O2 S1 N7A 76.9(8) . 5_676
O1 S1 N7A 158.2(7) . 5_676
N7A S1 N7A 62.3(7) . 5_676
O2 S1 C37 103.1(7) . .
O1 S1 C37 94.0(7) . .
N7A S1 C37 105.0(8) . .
N7A S1 C37 103.0(7) 5_676 .
F3 C37 F5 113.6(17) . .
F3 C37 F4 111.3(13) . .
F5 C37 F4 92.1(10) . .
F3 C37 S1 117.5(10) . .
F5 C37 S1 109.8(11) . .
F4 C37 S1 109.5(14) . .
S1 N7A N7A 62.5(7) . 5_676
S1 N7A S1 117.7(7) . 5_676
N7A N7A S1 55.2(6) 5_676 5_676
O2A S1A O1A 122.7(10) . .
O2A S1A N7B 135.2(8) . .
O1A S1A N7B 64.5(7) . .
O2A S1A N7B 92.8(9) . 5_676
O1A S1A N7B 111.7(7) . 5_676
N7B S1A N7B 51.1(9) . 5_676
O2A S1A C37A 113.1(9) . .
O1A S1A C37A 107.7(8) . .
N7B S1A C37A 103.8(8) . .
N7B S1A C37A 107.2(7) 5_676 .
S1A O1A N7B 63.6(6) . .
F5A C37A F3A 116.5(12) . .
F5A C37A F4A 112.2(13) . .
F3A C37A F4A 110.7(13) . .
F5A C37A S1A 105.7(12) . .
F3A C37A S1A 106.8(10) . .
F4A C37A S1A 103.9(8) . .
N7B N7B S1A 67.2(12) 5_676 .
N7B N7B O1A 115.0(17) 5_676 .
S1A N7B O1A 51.9(7) . .
N7B N7B S1A 61.6(11) 5_676 5_676
S1A N7B S1A 128.9(9) . 5_676
O1A N7B S1A 160.9(13) . 5_676
S2 O4 N8 68.9(3) . .
S2 O3A N8 72.0(3) . 5_666
F51 C57 C58 125.7(6) . .
F51 C57 C62 114.9(6) . .
C58 C57 C62 119.2(4) . .
C57 C58 C59 121.6(4) . .
C57 C58 H58 119.2 . .
C59 C58 H58 119.2 . .
C58A C57A C62 119.2(4) . .
C58A C57A H57A 120.4 . .
C62 C57A H57A 120.4 . .
F51A C58A C57A 125.8(9) . .
F51A C58A C59 112.5(9) . .
C57A C58A C59 121.6(4) . .

loop_
_geom_bond_atom_site_label_1
_geom_bond_atom_site_label_2
_geom_bond_distance
_geom_bond_site_symmetry_2
C1 N1 1.326(3) .
C1 C2 1.406(3) .
C1 C9 1.533(3) .
C2 C3 1.360(4) .
C2 H2 0.9500 .
C3 C4 1.409(3) .
C3 H3 0.9500 .
C4 C5 1.408(4) .
C4 C8 1.412(3) .
C5 C6 1.361(4) .
C5 H5 0.9500 .
C6 C7 1.404(3) .
C6 H6 0.9500 .
C7 N2 1.322(3) .
C7 C20 1.533(3) .
C8 N1 1.361(3) .
C8 N2 1.368(3) .
C9 F1 1.398(2) .
C9 C15 1.528(3) .
C9 C10 1.531(3) .
C10 N3 1.342(3) .
C10 C11 1.384(3) .
C11 C12 1.384(4) .
C11 H11 0.9500 .
C12 C13 1.382(4) .
C12 H12 0.9500 .
C13 C14 1.382(3) .
C13 H13 0.9500 .
C14 N3 1.343(3) .
C14 H14 0.9500 .
C15 N4 1.340(3) .
C15 C16 1.390(3) .
C16 C17 1.379(4) .
C16 H16 0.9500 .
C17 C18 1.378(4) .
C17 H17 0.9500 .
C18 C19 1.389(4) .
C18 H18 0.9500 .
C19 N4 1.338(3) .
C19 H19 0.9500 .
C20 F2 1.395(3) .
C20 C21 1.527(3) .
C20 C26 1.529(3) .
C21 N5 1.342(3) .
C21 C22 1.389(3) .
C22 C23 1.374(4) .
C22 H22 0.9500 .
C23 C24 1.381(4) .
C23 H23 0.9500 .
C24 C25 1.380(4) .
C24 H24 0.9500 .
C25 N5 1.340(3) .
C25 H25 0.9500 .
C26 N6 1.340(3) .
C26 C27 1.386(3) .
C27 C28 1.378(4) .
C27 H27 0.9500 .
C28 C29 1.385(4) .
C28 H28 0.9500 .
C29 C30 1.382(4) .
C29 H29 0.9500 .
C30 N6 1.340(3) .
C30 H30 0.9500 .
C31 C32 1.416(3) .
C31 C36 1.419(3) .
C31 Cu2 2.020(2) .
C31 Cu1 2.034(2) .
C32 C33 1.390(3) .
C32 H32 0.9500 .
C33 C34 1.386(4) .
C33 H33 0.9500 .
C34 C35 1.390(4) .
C34 H34 0.9500 .
C35 C36 1.384(3) .
C35 H35 0.9500 .
C36 H36 0.9500 .
C38 F8A 1.220(6) .
C38 F6A 1.293(7) .
C38 F6 1.299(7) .
C38 F7 1.345(5) .
C38 F7A 1.375(6) .
C38 F8 1.412(6) .
C38 S2 1.821(4) .
C51 F50 1.356(4) .
C51 C56 1.361(4) .
C51 C52 1.369(5) .
C52 C53 1.371(6) .
C52 H52 0.9500 .
C53 C54 1.369(7) .
C53 H53 0.9500 .
C54 C55 1.365(6) .
C54 H54 0.9500 .
C55 C56 1.367(5) .
C55 H55 0.9500 .
C56 H56 0.9500 .
C59 C60 1.321(6) .
C59 C58A 1.359(6) .
C59 C58 1.359(6) .
C59 H59 0.9500 .
C60 C61 1.342(7) .
C60 H60 0.9500 .
C61 C62 1.384(8) .
C61 H61 0.9500 .
C62 C57A 1.386(7) .
C62 C57 1.386(7) .
C62 H62 0.9500 .
C63 C64 1.345(5) 2_656
C63 C64 1.345(5) .
C63 F52 1.359(6) .
C64 C65 1.387(6) .
C64 H64 0.9500 .
C65 C66 1.362(6) .
C65 H65 0.9500 .
C66 C65 1.362(6) 2_656
C66 H66 0.9500 .
N1 Cu1 2.0836(19) .
N2 Cu2 2.0848(19) .
N3 Cu1 2.1007(19) .
N4 Cu1 2.1432(19) .
N5 Cu2 2.118(2) .
N6 Cu2 2.135(2) .
N8 O3A 1.493(7) 5_666
N8 O4 1.523(7) .
N8 S2 1.630(4) .
N8 S2 1.643(5) 5_666
N8 N8 1.728(8) 5_666
S2 O3A 1.288(4) .
S2 O4 1.343(4) .
S2 O4A 1.478(5) .
S2 O3 1.539(5) .
S2 N8 1.643(5) 5_666
Cu1 Cu2 2.3766(4) .
S1 O2 1.343(11) .
S1 O1 1.520(9) .
S1 N7A 1.565(13) .
S1 N7A 1.691(12) 5_676
S1 C37 1.78(2) .
C37 F3 1.274(19) .
C37 F5 1.340(13) .
C37 F4 1.39(2) .
N7A N7A 1.69(2) 5_676
N7A S1 1.691(12) 5_676
S1A O2A 1.298(10) .
S1A O1A 1.328(12) .
S1A N7B 1.512(16) .
S1A N7B 1.584(15) 5_676
S1A C37A 1.827(15) .
O1A N7B 1.523(17) .
C37A F5A 1.282(14) .
C37A F3A 1.30(2) .
C37A F4A 1.348(17) .
N7B N7B 1.34(3) 5_676
N7B S1A 1.584(15) 5_676
O3A N8 1.493(7) 5_666
C57 F51 1.309(6) .
C57 C58 1.345(6) .
C58 H58 0.9500 .
C57A C58A 1.345(6) .
C57A H57A 0.9500 .
C58A F51A 1.302(11) .
